data_4133672
loop_
_publ_author_name
'Sun, Tu'
'Wei, Lei'
'Chen, Yichong'
'Ma, Yanhang'
'Zhang, Yue-Biao'

_publ_section_title
;
 Atomic-Level Characterization of Dynamics of a 3D Covalent Organic
 Framework by Cryo-Electron Diffraction Tomography.
;
_journal_issue 28
_journal_name_full 'Journal of the American Chemical Society'
_journal_page_first 10962
_journal_page_last 10966
_journal_paper_doi 10.1021/jacs.9b04895
_journal_volume 141
_journal_year 2019
_chemical_formula_moiety '0.25(C164 H112 N16), 4(H2 O)'
_chemical_formula_sum 'C41 H36 N4 O4'
_chemical_formula_weight 648.74
_chemical_name_systematic COF-300-H2O
_space_group_crystal_system tetragonal
_space_group_IT_number 88
_space_group_name_Hall '-I 4ad'
_space_group_name_H-M_alt 'I 41/a :2'
_atom_sites_solution_hydrogens mixed
_atom_sites_solution_primary direct
_audit_creation_date 2019-05-05
_audit_creation_method
;
Olex2 1.2
(compiled 2018.05.29 svn.r3508 for OlexSys, GUI svn.r5506)
;
_cell_angle_alpha 90
_cell_angle_beta 90
_cell_angle_gamma 90
_cell_formula_units_Z 4
_cell_length_a 19.900
_cell_length_b 19.900
_cell_length_c 9.300
_cell_measurement_temperature 77
_cell_volume 3682.893
_computing_cell_refinement &#x00A3;&#x00BF;
_computing_data_collection 'EDT Collect'
_computing_data_reduction 'EDT Process'
_computing_molecular_graphics 'Olex2 (Dolomanov et al., 2009)'
_computing_publication_material 'Olex2 (Dolomanov et al., 2009)'
_computing_structure_refinement 'XL (Sheldrick, 2008)'
_computing_structure_solution 'ShelXS (Sheldrick, 2008)'
_diffrn_ambient_temperature 77
_diffrn_measured_fraction_theta_full 0.784
_diffrn_measured_fraction_theta_max 0.784
_diffrn_measurement_device_type 'JEM-2100 Plus with TVIPS CMOS'
_diffrn_radiation_wavelength 0.0251
_diffrn_reflns_av_R_equivalents 0.2979
_diffrn_reflns_av_unetI/netI 0.1769
_diffrn_reflns_Laue_measured_fraction_full 0.784
_diffrn_reflns_Laue_measured_fraction_max 0.784
_diffrn_reflns_limit_h_max 21
_diffrn_reflns_limit_h_min -21
_diffrn_reflns_limit_k_max 17
_diffrn_reflns_limit_k_min -17
_diffrn_reflns_limit_l_max 10
_diffrn_reflns_limit_l_min -10
_diffrn_reflns_number 3282
_diffrn_reflns_point_group_measured_fraction_full 0.784
_diffrn_reflns_point_group_measured_fraction_max 0.784
_diffrn_reflns_theta_full 0.796
_diffrn_reflns_theta_max 0.796
_diffrn_reflns_theta_min 0.072
_exptl_absorpt_coefficient_mu 0.076
_exptl_absorpt_correction_type none
_exptl_crystal_colour 'dull light yellow'
_exptl_crystal_colour_lustre dull
_exptl_crystal_colour_modifier light
_exptl_crystal_colour_primary yellow
_exptl_crystal_density_diffrn 1.170
_exptl_crystal_description prism
_exptl_crystal_F_000 1368
_exptl_crystal_preparation 'dispersed in water and sonicated, vitrificated in liquid ethane'
_exptl_crystal_recrystallization_method 'Y.-B. Zhang, et al.  J. Am. Chem. Soc. 2019, 141, 3298'
_exptl_crystal_size_max 0.001
_exptl_crystal_size_mid 0.0004
_exptl_crystal_size_min 0.0004
_refine_diff_density_max 0.522
_refine_diff_density_min -0.501
_refine_diff_density_rms 0.145
_refine_ls_extinction_method none
_refine_ls_goodness_of_fit_ref 1.052
_refine_ls_hydrogen_treatment constr
_refine_ls_matrix_type full
_refine_ls_number_parameters 114
_refine_ls_number_reflns 1027
_refine_ls_number_restraints 219
_refine_ls_restrained_S_all 0.953
_refine_ls_R_factor_all 0.3074
_refine_ls_R_factor_gt 0.2911
_refine_ls_shift/su_max 0.000
_refine_ls_shift/su_mean 0.000
_refine_ls_structure_factor_coef Fsqd
_refine_ls_weighting_details 'w=1/[\s^2^(Fo^2^)+(0.2000P)^2^+150.0000P] where P=(Fo^2^+2Fc^2^)/3'
_refine_ls_weighting_scheme calc
_refine_ls_wR_factor_gt 0.6091
_refine_ls_wR_factor_ref 0.6187
_reflns_Friedel_coverage 0.000
_reflns_number_gt 858
_reflns_number_total 1027
_reflns_threshold_expression 'I > 2\s(I)'
_cod_data_source_file ja9b04895_si_004.cif
_cod_data_source_block COF-300-H2O_cryo
_cod_original_cell_volume 3682.9
_cod_original_sg_symbol_H-M 'I 41/a'
_cod_database_code 4133672
_shelx_shelxl_version_number 2017/1
_shelx_space_group_comment
;
The symmetry employed for this shelxl refinement is uniquely defined
by the following loop, which should always be used as a source of
symmetry information in preference to the above space-group names.
They are only intended as comments.
;
_shelx_estimated_absorpt_t_max 1.000
_shelx_estimated_absorpt_t_min 1.000
_olex2_refinement_description
;
1. Fixed Uiso
 At 1.2 times of:
  All C(H) groups
 At 1.5 times of:
  All O(H,H) groups
2. Restrained distances
 C2-C4 \\sim C2-C6 \\sim C6-C4 \\sim C3-C7 \\sim C7-C5 \\sim C5-C3 \\sim
C9-C11_$1 \\sim C9-C10_$1 ~
 C10_$1-C11_$1 \\sim C10-C11 \\sim C11-C9_$1 \\sim C9_$1-C10
 with sigma of 0.02
 C3-C2 \\sim C4-C3 \\sim C5-C4 \\sim C6-C5 \\sim C7-C6 \\sim C7-C2 \\sim C9-C11
\\sim C9-C10 \\sim C11_$1-C10
 \\sim C9_$1-C11_$1 \\sim C9_$1-C10_$1 \\sim C11-C10_$1
 with sigma of 0.02
3. Restrained planarity
 C2, C7, C6, C5, C4, C3
 with sigma of 0.1
 C9, C10, C11_$1, C9_$1, C10_$1, C11
 with sigma of 0.1
4. Rigid body (RIGU) restrains
 C11, C9, C8, C10, N1, C5, C4, C3, C2, C7, C6, C1
 with sigma for 1-2 distances of 0.004 and sigma for 1-3 distances of 0.004
5.a Free rotating group:
 O1(H1A,H1B)
5.b Aromatic/amide H refined with riding coordinates:
 C4(H4), C3(H3), C7(H7), C6(H6), C8(H8), C10(H10), C11(H11)
;
_olex2_exptl_crystal_mounting_method 'copper grid coated with ultrathin carbon film'
_olex2_submission_special_instructions 'No special instructions were received'

loop_
_space_group_symop_operation_xyz
'x, y, z'
'-y+3/4, x+1/4, z+1/4'
'-x+1/2, -y, z+1/2'
'y+3/4, -x+3/4, z+3/4'
'x+1/2, y+1/2, z+1/2'
'-y+5/4, x+3/4, z+3/4'
'-x+1, -y+1/2, z+1'
'y+5/4, -x+5/4, z+5/4'
'-x, -y, -z'
'y-3/4, -x-1/4, -z-1/4'
'x-1/2, y, -z-1/2'
'-y-3/4, x-3/4, -z-3/4'
'-x+1/2, -y+1/2, -z+1/2'
'y-1/4, -x+1/4, -z+1/4'
'x, y+1/2, -z'
'-y-1/4, x-1/4, -z-1/4'

loop_
_atom_site_label
_atom_site_type_symbol
_atom_site_fract_x
_atom_site_fract_y
_atom_site_fract_z
_atom_site_U_iso_or_equiv
_atom_site_adp_type
_atom_site_occupancy
_atom_site_site_symmetry_order
_atom_site_calc_flag
_atom_site_refinement_flags_posn
_atom_site_refinement_flags_adp
_atom_site_refinement_flags_occupancy
C1 C 0.000000 0.250000 0.125000 0.082(8) Uani 1 4 d S TU P
C5 C 0.0232(8) 0.3982(10) 0.4762(17) 0.089(6) Uani 1 1 d D U .
C4 C -0.0410(8) 0.3677(10) 0.4473(17) 0.090(6) Uani 1 1 d D U .
H4 H -0.077025 0.374672 0.509229 0.108 Uiso 1 1 calc R . .
C3 C -0.0488(8) 0.3262(9) 0.3213(18) 0.079(5) Uani 1 1 d D U .
H3 H -0.090881 0.309086 0.297434 0.095 Uiso 1 1 calc R . .
C2 C 0.0082(7) 0.3112(9) 0.2329(17) 0.081(5) Uani 1 1 d D U .
C7 C 0.0722(7) 0.3413(8) 0.2626(16) 0.081(5) Uani 1 1 d D U .
H7 H 0.108796 0.332617 0.203168 0.097 Uiso 1 1 calc R . .
C6 C 0.0796(8) 0.3849(10) 0.3846(18) 0.101(7) Uani 1 1 d D U .
H6 H 0.121016 0.404538 0.404285 0.121 Uiso 1 1 calc R . .
C8 C -0.0113(15) 0.4550(10) 0.697(2) 0.097(7) Uani 1 1 d . U .
H8 H -0.053309 0.455919 0.652811 0.117 Uiso 1 1 calc R . .
N1 N 0.0432(11) 0.4328(12) 0.623(2) 0.110(7) Uani 1 1 d . U .
C9 C -0.0033(8) 0.4785(10) 0.8528(13) 0.101(7) Uani 1 1 d D U .
C10 C -0.0636(6) 0.4973(10) 0.9274(15) 0.092(6) Uani 1 1 d D U .
H10 H -0.104752 0.495935 0.880085 0.111 Uiso 1 1 calc R . .
C11 C 0.0605(6) 0.4818(8) 0.9246(15) 0.082(5) Uani 1 1 d D U .
H11 H 0.099668 0.470392 0.875729 0.099 Uiso 1 1 calc R . .
O1 O 0.193(2) 0.468(2) 0.625(3) 0.213(13) Uani 1 1 d . . .
H1A H 0.234990 0.469863 0.608495 0.320 Uiso 1 1 d G . .
H1B H 0.174906 0.469779 0.542522 0.320 Uiso 1 1 d G . .

loop_
_atom_site_aniso_label
_atom_site_aniso_U_11
_atom_site_aniso_U_22
_atom_site_aniso_U_33
_atom_site_aniso_U_23
_atom_site_aniso_U_13
_atom_site_aniso_U_12
C1 0.094(14) 0.094(14) 0.057(17) 0.000 0.000 0.000
C5 0.115(12) 0.095(15) 0.059(9) -0.006(9) 0.003(8) -0.020(11)
C4 0.108(12) 0.085(14) 0.076(11) 0.000(9) 0.019(9) -0.021(11)
C3 0.072(10) 0.070(12) 0.094(11) -0.008(8) 0.003(8) -0.003(10)
C2 0.082(9) 0.092(13) 0.070(10) -0.002(8) 0.001(8) -0.001(9)
C7 0.083(10) 0.099(14) 0.060(9) 0.006(8) -0.005(8) -0.005(10)
C6 0.105(13) 0.114(17) 0.083(11) -0.012(10) 0.006(9) -0.022(12)
C8 0.173(19) 0.052(11) 0.067(9) 0.000(8) 0.004(9) 0.033(13)
N1 0.122(14) 0.138(17) 0.070(9) -0.024(9) -0.028(8) 0.022(12)
C9 0.124(13) 0.099(17) 0.079(11) -0.020(11) 0.014(8) -0.001(13)
C10 0.114(13) 0.101(16) 0.063(11) -0.023(11) 0.006(10) -0.006(13)
C11 0.117(12) 0.062(12) 0.068(11) -0.002(9) 0.024(9) 0.009(12)
O1 0.26(3) 0.28(4) 0.102(16) 0.03(2) 0.014(19) -0.01(3)

loop_
_atom_type_symbol
_atom_type_description
_atom_type_scat_dispersion_real
_atom_type_scat_dispersion_imag
_atom_type_scat_source
C C 0.0033 0.0016 'International Tables Vol C Tables 4.2.6.8 and 6.1.1.4'
N N 0.0061 0.0033 'International Tables Vol C Tables 4.2.6.8 and 6.1.1.4'
O O 0.0106 0.0060 'International Tables Vol C Tables 4.2.6.8 and 6.1.1.4'
H H 0.0000 0.0000 'International Tables Vol C Tables 4.2.6.8 and 6.1.1.4'

loop_
_geom_angle_atom_site_label_1
_geom_angle_atom_site_label_2
_geom_angle_atom_site_label_3
_geom_angle
_geom_angle_site_symmetry_1
_geom_angle_site_symmetry_3
C2 C1 C2 113.6(7) 12_666 7_454
C2 C1 C2 101.5(13) 7_454 .
C2 C1 C2 113.6(7) 7_454 14
C2 C1 C2 113.6(7) 14 .
C2 C1 C2 113.6(7) 12_666 .
C2 C1 C2 101.5(13) 12_666 14
C4 C5 N1 124.5(14) . .
C6 C5 C4 120.4(9) . .
C6 C5 N1 113.4(14) . .
C5 C4 H4 120.4 . .
C5 C4 C3 119.3(9) . .
C3 C4 H4 120.4 . .
C4 C3 H3 120.0 . .
C2 C3 C4 120.0(9) . .
C2 C3 H3 120.0 . .
C3 C2 C1 116.1(10) . .
C3 C2 C7 120.4(9) . .
C7 C2 C1 122.3(10) . .
C2 C7 H7 120.2 . .
C2 C7 C6 119.7(9) . .
C6 C7 H7 120.2 . .
C5 C6 C7 120.1(9) . .
C5 C6 H6 120.0 . .
C7 C6 H6 120.0 . .
N1 C8 H8 120.2 . .
N1 C8 C9 120(2) . .
C9 C8 H8 120.2 . .
C8 N1 C5 112.2(19) . .
C10 C9 C8 116.8(16) . .
C10 C9 C11 120.1(8) . .
C11 C9 C8 123.1(16) . .
C9 C10 H10 119.9 . .
C9 C10 C11 120.1(8) . 9_567
C11 C10 H10 119.9 9_567 .
C9 C11 C10 119.7(8) . 9_567
C9 C11 H11 120.1 . .
C10 C11 H11 120.1 9_567 .
H1A O1 H1B 104.5 . .

loop_
_geom_bond_atom_site_label_1
_geom_bond_atom_site_label_2
_geom_bond_distance
_geom_bond_site_symmetry_2
C1 C2 1.587(15) 12_666
C1 C2 1.587(15) 14
C1 C2 1.587(15) .
C1 C2 1.587(15) 7_454
C5 C4 1.440(13) .
C5 C6 1.433(13) .
C5 N1 1.58(2) .
C4 H4 0.9300 .
C4 C3 1.442(13) .
C3 H3 0.9300 .
C3 C2 1.433(13) .
C2 C7 1.435(13) .
C7 H7 0.9300 .
C7 C6 1.436(13) .
C6 H6 0.9300 .
C8 H8 0.9300 .
C8 N1 1.36(3) .
C8 C9 1.53(2) .
C9 C10 1.436(11) .
C9 C11 1.437(11) .
C10 H10 0.9300 .
C10 C11 1.439(11) 9_567
C11 H11 0.9300 .
O1 H1A 0.8500 .
O1 H1B 0.8499 .
